data_1100985
loop_
_publ_author_name
'Yamamura, Kimiaki'
'Kawashima Taiga'
'Eda, Kazuo'
'Tajima, Fukue'
'Hashimoto, Masao'

_publ_section_title
;
 Solid solution of triptycenequinone and triptycenehydroquinone as
 a non-stoichiometric quinhydrone. Bathochromic changes in color
 caused by local intermolecular interaction between p-benzoquinone
 and hydroquinone moieties
;
_journal_issue 1
_journal_name_full 'Journal of Molecular Structure'
_journal_page_first 1
_journal_page_last 6
_journal_paper_doi 10.1016/j.molstruc.2004.10.002
_journal_volume 737
_journal_year 2005
_chemical_formula_moiety 'C20 H12 O2 and C20 H14 O2'
_chemical_formula_sum 'C20 H12.4 O2'
_chemical_formula_weight 284.70
_space_group_IT_number 62
_space_group_name_Hall '-P 2ac 2n'
_space_group_name_H-M_alt 'P n m a'
_symmetry_cell_setting orthorhombic
_symmetry_space_group_name_Hall '-P 2ac 2n'
_symmetry_space_group_name_H-M 'P n m a'
_atom_sites_solution_hydrogens geom
_atom_sites_solution_primary direct
_atom_sites_solution_secondary difmap
_cell_angle_alpha 90.00
_cell_angle_beta 90.00
_cell_angle_gamma 90.00
_cell_formula_units_Z 4
_cell_length_a 13.9840(10)
_cell_length_b 12.722(2)
_cell_length_c 8.024(2)
_cell_measurement_reflns_used 22
_cell_measurement_temperature 299.2
_cell_measurement_theta_max 14.8
_cell_measurement_theta_min 12.7
_cell_volume 1427.5(4)
_diffrn_ambient_temperature 299.2
_diffrn_measurement_device_type 'scintillation counter'
_diffrn_measurement_method \w-2\q
_diffrn_radiation_monochromator graphite
_diffrn_radiation_source 'fine-focus sealed tube'
_diffrn_radiation_type MoK\a
_diffrn_radiation_wavelength 0.71073
_diffrn_reflns_av_R_equivalents 0.0000
_diffrn_reflns_av_sigmaI/netI 0.0593
_diffrn_reflns_limit_h_max 18
_diffrn_reflns_limit_h_min 0
_diffrn_reflns_limit_k_max 16
_diffrn_reflns_limit_k_min 0
_diffrn_reflns_limit_l_max 0
_diffrn_reflns_limit_l_min -10
_diffrn_reflns_number 1718
_diffrn_reflns_theta_max 27.50
_diffrn_reflns_theta_min 2.91
_diffrn_standards_decay_% 3.77
_diffrn_standards_interval_count 150
_diffrn_standards_number 3
_exptl_absorpt_coefficient_mu 0.0846
_exptl_absorpt_correction_T_max 1.000
_exptl_absorpt_correction_T_min 0.967
_exptl_absorpt_correction_type psi-scan
_exptl_absorpt_process_details 'Absorption correction given as psi-scan'
_exptl_crystal_colour brown
_exptl_crystal_density_diffrn 1.325
_exptl_crystal_density_meas 1.32
_exptl_crystal_density_method 'floating method'
_exptl_crystal_description prismatic
_exptl_crystal_F_000 594
_exptl_crystal_size_max 0.60
_exptl_crystal_size_mid 0.35
_exptl_crystal_size_min 0.30
_refine_ls_extinction_method none
_refine_ls_goodness_of_fit_ref 1.075
_refine_ls_hydrogen_treatment mixed
_refine_ls_matrix_type full
_refine_ls_number_parameters 132
_refine_ls_number_reflns 1718
_refine_ls_number_restraints 1
_refine_ls_restrained_S_all 1.075
_refine_ls_R_factor_all 0.1592
_refine_ls_R_factor_gt 0.0882
_refine_ls_shift/su_max 0.000
_refine_ls_shift/su_mean 0.000
_refine_ls_structure_factor_coef Fsqd
_refine_ls_weighting_details 'calc w=1/[\s^2^(Fo^2^)+(0.1591P)^2^+0.1126P] where P=(Fo^2^+2Fc^2^)/3'
_refine_ls_weighting_scheme calc
_refine_ls_wR_factor_gt 0.2639
_refine_ls_wR_factor_ref 0.2835
_reflns_number_gt 897
_reflns_number_total 1718
_reflns_threshold_expression >2sigma(I)
_cod_original_formula_sum 'C20 H12.40 O2'
_cod_database_code 1100985

loop_
_symmetry_equiv_pos_as_xyz
'x, y, z'
'x+1/2, -y+1/2, -z+1/2'
'-x, y+1/2, -z'
'-x+1/2, -y, z+1/2'
'-x, -y, -z'
'-x-1/2, y-1/2, z-1/2'
'x, -y-1/2, z'
'x-1/2, y, -z-1/2'

loop_
_atom_site_label
_atom_site_type_symbol
_atom_site_fract_x
_atom_site_fract_y
_atom_site_fract_z
_atom_site_U_iso_or_equiv
_atom_site_adp_type
_atom_site_occupancy
_atom_site_symmetry_multiplicity
_atom_site_calc_flag
_atom_site_refinement_flags
_atom_site_disorder_assembly
_atom_site_disorder_group
O1 O 0.4178(3) 0.0404(4) 0.0844(7) 0.082(2) Uani 0.523(8) 1 d P . .
O2 O 0.7517(6) 0.0447(7) 0.0847(13) 0.136(5) Uani 0.397(8) 1 d P . .
O3 O 0.5695(13) 0.0390(16) 0.557(2) 0.029(7) Uiso 0.080(6) 1 d P . .
C1 C 0.4200(2) 0.1391(3) 0.0793(3) 0.0566(9) Uani 1 1 d . . .
C2 C 0.3456(2) 0.1972(3) -0.0019(4) 0.0699(11) Uani 1 1 d . . .
C3 C 0.7444(3) 0.1369(4) 0.0798(4) 0.0746(12) Uani 1 1 d . . .
C4 C 0.8183(3) 0.1960(4) 0.0028(4) 0.0982(19) Uani 1 1 d . . .
C5 C 0.5823(2) 0.1488(3) 0.2413(3) 0.0475(8) Uani 1 1 d . . .
C6 C 0.49599(17) 0.1969(2) 0.1547(3) 0.0433(7) Uani 1 1 d . . .
C7 C 0.5808(2) 0.1405(3) 0.5648(3) 0.0632(11) Uani 1 1 d . . .
C8 C 0.5814(2) 0.1960(3) 0.7128(4) 0.0805(14) Uani 1 1 d . . .
C9 C 0.66859(17) 0.1951(3) 0.1541(3) 0.0526(8) Uani 1 1 d . . .
C10 C 0.58228(16) 0.1948(2) 0.4154(3) 0.0465(8) Uani 1 1 d . . .
H1 H 0.575(2) 0.079(3) 0.249(4) 0.060(9) Uiso 1 1 d . . .
H3 H 0.877(3) 0.136(4) -0.053(5) 0.123(15) Uiso 1 1 d . . .
H4 H 0.586(2) 0.168(3) 0.831(5) 0.105(13) Uiso 1 1 d . . .
H2 H 0.293(2) 0.159(2) -0.071(3) 0.060(9) Uiso 1 1 d . . .

loop_
_atom_site_aniso_label
_atom_site_aniso_U_11
_atom_site_aniso_U_22
_atom_site_aniso_U_33
_atom_site_aniso_U_23
_atom_site_aniso_U_13
_atom_site_aniso_U_12
O1 0.075(4) 0.063(3) 0.108(4) -0.020(2) -0.024(3) -0.018(3)
O2 0.084(6) 0.090(6) 0.236(13) -0.072(7) -0.008(6) 0.010(5)
C1 0.0445(17) 0.076(2) 0.0498(16) -0.0131(15) 0.0011(15) -0.0085(18)
C2 0.0396(17) 0.106(3) 0.0646(18) -0.0135(19) -0.0093(13) -0.0095(18)
C3 0.0464(19) 0.115(4) 0.063(2) -0.025(2) -0.0049(16) 0.017(2)
C4 0.0407(17) 0.192(6) 0.0623(18) -0.021(2) 0.0031(14) 0.012(2)
C5 0.0422(15) 0.0510(17) 0.0494(15) 0.0000(13) -0.0028(12) 0.0005(15)
C6 0.0388(14) 0.0576(16) 0.0336(12) -0.0022(12) 0.0040(11) -0.0035(13)
C7 0.0395(16) 0.099(3) 0.0514(17) 0.0208(16) -0.0066(14) 0.0021(18)
C8 0.060(2) 0.148(4) 0.0335(14) 0.0172(16) 0.0010(13) 0.006(2)
C9 0.0295(13) 0.091(2) 0.0375(13) -0.0085(14) -0.0029(11) 0.0048(13)
C10 0.0324(13) 0.0668(18) 0.0404(13) 0.0047(11) -0.0037(11) -0.0050(15)
